data_2004915
loop_
_publ_author_name
'Schollmeyer, D.'
'Fischer, G.'
'Pindur, U.'

_publ_section_title
;Pyrrolo-Annellated Carbazoles as Potential Antitumour-Active Compounds:
 Dimethyl 4-Methoxy-9-methyl-9<i>H</i>-carbazole-1,2-dicarboxylate and
 5-Hydroxy-2-phenyl-10-methyl-1,2,3,10-tetrahydropyrrolo[3,4-<i>a</i>]carbazole-1,3-dione
 Methanol Solvate
;
_journal_issue 5
_journal_name_full 'Acta Crystallographica Section C'
_journal_page_first 1277
_journal_page_last 1280
_journal_paper_doi 10.1107/S010827019501609X
_journal_volume 52
_journal_year 1996
_chemical_formula_iupac 'C21 H14 N2 O3, CH4 O'
_chemical_formula_structural 'C21 H14 N2 O3, CH4 O'
_chemical_formula_sum 'C22 H18 N2 O4'
_chemical_formula_weight 374.38
_chemical_name_systematic
;
2-Benzene-9-hydroxy-4-methyl-2H,4H-pyrrolo-[2,3-b]carbazole-1,3-dione
;
_space_group_IT_number 29
_symmetry_cell_setting orthorhombic
_symmetry_space_group_name_Hall 'P 2c -2ac'
_symmetry_space_group_name_H-M 'P c a 21'
_audit_creation_method SHELXL
_cell_angle_alpha 90.00
_cell_angle_beta 90.00
_cell_angle_gamma 90.00
_cell_formula_units_Z 4
_cell_length_a 22.028(2)
_cell_length_b 11.6980(10)
_cell_length_c 7.0116(3)
_cell_measurement_reflns_used 60
_cell_measurement_temperature 293(2)
_cell_measurement_theta_max 70
_cell_measurement_theta_min 60
_cell_volume 1806.8(2)
_computing_cell_refinement 'CELSIUS (Svenson, 1974)'
_computing_data_collection 'CAD-4 Software (Enraf Nonius, 1989)'
_computing_data_reduction 'CORINC (Dr\"ager & Gattow, 1971)'
_computing_structure_refinement 'SHELX76 (Sheldrick, 1976)'
_computing_structure_solution 'SHELXS86 (Sheldrick, 1985)'
_diffrn_ambient_temperature 293(2)
_diffrn_measurement_device 'Enraf-Nonius CAD-4'
_diffrn_measurement_method \w/2\q
_diffrn_radiation_monochromator graphite
_diffrn_radiation_source 'rotating anode'
_diffrn_radiation_type CuK\a
_diffrn_radiation_wavelength 1.54180
_diffrn_reflns_av_R_equivalents 0.0360
_diffrn_reflns_av_sigmaI/netI 0.0392
_diffrn_reflns_limit_h_max 26
_diffrn_reflns_limit_h_min -26
_diffrn_reflns_limit_k_max 14
_diffrn_reflns_limit_k_min -14
_diffrn_reflns_limit_l_max 8
_diffrn_reflns_limit_l_min -8
_diffrn_reflns_number 3683
_diffrn_reflns_theta_max 69.94
_diffrn_reflns_theta_min 3.78
_diffrn_standards_decay_% '5 [corrected with a cubic spline function (CORINC; Dr\"ager & Gattow, 1971)]'
_diffrn_standards_interval_time 66.7
_diffrn_standards_number 3
_exptl_absorpt_coefficient_mu 0.786
_exptl_absorpt_correction_type none
_exptl_crystal_colour 'pale yellow'
_exptl_crystal_density_diffrn 1.376
_exptl_crystal_description 'rectangular prism'
_exptl_crystal_F_000 784
_exptl_crystal_size_max 0.58
_exptl_crystal_size_mid 0.1
_exptl_crystal_size_min 0.06
_refine_diff_density_max .172
_refine_diff_density_min -.225
_refine_ls_abs_structure_details 'Flack H D (1983), Acta Cryst. A39, 876-881 x=0.5(5)'
_refine_ls_extinction_method none
_refine_ls_goodness_of_fit_all 1.009
_refine_ls_goodness_of_fit_obs 1.047
_refine_ls_hydrogen_treatment refU
_refine_ls_matrix_type full
_refine_ls_number_parameters 267
_refine_ls_number_reflns 3386
_refine_ls_number_restraints 1
_refine_ls_restrained_S_all 1.009
_refine_ls_restrained_S_obs 1.047
_refine_ls_R_factor_all 0.0980
_refine_ls_R_factor_obs 0.0628
_refine_ls_shift/esd_max -0.001
_refine_ls_shift/esd_mean 0.000
_refine_ls_structure_factor_coef Fsqd
_refine_ls_weighting_details 'w = 1/[\s^2^(Fo^2^)+( 0.1012P)^2^+0.6799P] where P=(Fo^2^+2Fc^2^)/3'
_refine_ls_weighting_scheme calc
_refine_ls_wR_factor_all 0.1852
_refine_ls_wR_factor_obs 0.1619
_reflns_number_observed 2466
_reflns_number_total 3386
_reflns_observed_criterion >2sigma(I)
_cod_data_source_file na1206.cif
_cod_data_source_block 2
_cod_depositor_comments
;
The following automatic conversions were performed:

'_refine_ls_weighting_scheme' value 'calc w = 1/[\s^2^(Fo^2^)+(
0.1012P)^2^+0.6799P] where P=(Fo^2^+2Fc^2^)/3' was changed to 'calc'.
New tag '_refine_ls_weighting_details' was created. The value of the
new tag was set to 'w = 1/[\s^2^(Fo^2^)+( 0.1012P)^2^+0.6799P] where
P=(Fo^2^+2Fc^2^)/3'.

Automatic conversion script
Id: cif_fix_values 3143 2015-03-26 13:38:13Z robertas 
;
_cod_database_code 2004915

loop_
_symmetry_equiv_pos_as_xyz
'x, y, z'
'-x, -y, z+1/2'
'-x+1/2, y, z+1/2'
'x+1/2, -y, z'

loop_
_atom_site_aniso_label
_atom_site_aniso_U_11
_atom_site_aniso_U_22
_atom_site_aniso_U_33
_atom_site_aniso_U_12
_atom_site_aniso_U_13
_atom_site_aniso_U_23
C1 0.042(2) 0.057(2) 0.052(2) 0.007(2) -0.003(2) 0.001(2)
N2 0.041(2) 0.054(2) 0.057(2) 0.0010(14) -0.002(2) -0.002(2)
C3 0.042(2) 0.056(2) 0.044(2) 0.009(2) 0.001(2) -0.002(2)
C3A 0.039(2) 0.055(2) 0.042(2) 0.005(2) 0.000(2) -0.004(2)
C3B 0.047(2) 0.047(2) 0.042(2) 0.007(2) -0.002(2) -0.001(2)
N4 0.054(2) 0.050(2) 0.052(2) 0.0156(15) -0.004(2) -0.001(2)
C4A 0.064(3) 0.051(2) 0.046(2) 0.006(2) 0.001(2) -0.001(2)
C5 0.085(3) 0.048(2) 0.070(3) 0.015(3) 0.002(3) 0.006(2)
C6 0.103(4) 0.049(3) 0.070(3) 0.004(3) 0.003(3) 0.005(3)
C7 0.091(4) 0.054(3) 0.070(3) -0.020(3) 0.000(3) 0.003(2)
C8 0.063(3) 0.060(3) 0.059(3) -0.004(2) 0.005(2) 0.000(2)
C8A 0.056(2) 0.052(2) 0.042(2) 0.002(2) -0.001(2) 0.004(2)
C8B 0.042(2) 0.047(2) 0.046(2) 0.003(2) -0.001(2) -0.004(2)
C9 0.035(2) 0.058(2) 0.047(2) 0.000(2) 0.003(2) 0.001(2)
C10 0.040(2) 0.052(2) 0.050(2) 0.007(2) -0.002(2) -0.004(2)
C10A 0.039(2) 0.048(2) 0.043(2) 0.0034(14) -0.002(2) -0.003(2)
C11 0.039(2) 0.062(2) 0.059(2) -0.001(2) -0.006(2) 0.003(2)
C12 0.053(2) 0.053(2) 0.077(3) 0.004(2) -0.004(2) 0.000(2)
C13 0.058(3) 0.062(3) 0.107(4) -0.002(2) -0.013(3) 0.001(3)
C14 0.055(3) 0.076(3) 0.111(4) -0.009(2) -0.004(3) 0.015(4)
C15 0.049(3) 0.103(4) 0.086(4) -0.009(3) 0.007(3) 0.014(4)
C16 0.051(3) 0.085(3) 0.069(3) -0.010(2) -0.003(2) 0.000(3)
C17 0.054(2) 0.066(3) 0.060(3) 0.020(2) -0.001(2) -0.002(2)
O1 0.054(2) 0.051(2) 0.093(2) 0.0032(14) -0.009(2) 0.012(2)
O2 0.0398(14) 0.064(2) 0.084(2) 0.0113(13) -0.0043(15) -0.001(2)
O3 0.0387(14) 0.060(2) 0.091(2) -0.0018(12) -0.001(2) 0.007(2)
O4M 0.042(2) 0.082(2) 0.145(4) -0.001(2) 0.006(2) 0.024(3)
C1M 0.072(3) 0.103(4) 0.081(4) 0.001(3) -0.003(3) 0.015(4)

loop_
_atom_site_label
_atom_site_occupancy
_atom_site_fract_x
_atom_site_fract_y
_atom_site_fract_z
_atom_site_U_iso_or_equiv
_atom_site_thermal_displace_type
_atom_site_calc_flag
_atom_site_refinement_flags
_atom_site_type_symbol
C1 1 .2668(2) .6717(3) .1634(6) .0502(10) Uani d . C
N2 1 .32849(14) .6482(3) .1852(5) .0507(8) Uani d . N
C3 1 .3383(2) .5302(3) .2154(6) .0475(9) Uani d . C
C3A 1 .2777(2) .4765(3) .2183(6) .0454(8) Uani d . C
C3B 1 .2556(2) .3651(3) .2452(6) .0455(8) Uani d . C
N4 1 .2844(2) .2621(3) .2776(5) .0520(8) Uani d . N
C4A 1 .2396(2) .1783(3) .2976(6) .0535(10) Uani d . C
C5 1 .2477(3) .0608(4) .3339(8) .0675(13) Uani d . C
H5 1 .2918(3) .0205(4) .3540(8) .095(18) Uiso d R H
C6 1 .1962(3) -.0027(4) .3484(8) .0739(14) Uani d . C
H6 1 .1940(3) -.0781(4) .3829(8) .12(2) Uiso d R H
C7 1 .1386(3) .0414(4) .3276(8) .0714(14) Uani d . C
H7 1 .1015(3) -.0188(4) .3321(8) .11(2) Uiso d R H
C8 1 .1304(2) .1577(4) .2905(7) .0606(11) Uani d . C
H8 1 .0881(2) .1992(4) .3030(7) .050(11) Uiso d R H
C8A 1 .1824(2) .2259(4) .2770(6) .0498(9) Uani d . C
C8B 1 .1920(2) .3466(3) .2445(6) .0452(9) Uani d . C
C9 1 .1506(2) .4355(3) .2138(6) .0465(9) Uani d . C
C10 1 .1727(2) .5459(3) .1854(6) .0473(9) Uani d . C
H10 1 .1401(2) .5990(3) .1750(6) .066(13) Uiso d R H
C10A 1 .2344(2) .5621(3) .1884(5) .0433(8) Uani d . C
C11 1 .3752(2) .7327(4) .1871(7) .0535(10) Uani d . C
C12 1 .3695(2) .8239(4) .3129(7) .0612(12) Uani d . C
H12 1 .3317(2) .8396(4) .4251(7) .075(15) Uiso d R H
C13 1 .4146(2) .9069(4) .3151(10) .0754(15) Uani d . C
H13 1 .4087(2) .9778(4) .4293(10) .096(19) Uiso d R H
C14 1 .4645(2) .8986(5) .1988(11) .080(2) Uani d . C
H14 1 .4978(2) .9598(5) .2158(11) .056(11) Uiso d R H
C15 1 .4701(2) .8080(6) .0764(10) .080(2) Uani d . C
H15 1 .5075(2) .7798(6) .0069(10) .091(19) Uiso d R H
C16 1 .4247(2) .7236(5) .0704(8) .0683(13) Uani d . C
H16 1 .4279(2) .6627(5) -.0253(8) .12(3) Uiso d R H
C17 1 .3487(2) .2391(4) .2805(7) .0600(11) Uani d . C
H17A 1 .3627(3) .226(3) .1527(8) .080 Uiso calc R H
H17B 1 .3564(2) .1723(16) .356(4) .080 Uiso calc R H
H17C 1 .3697(2) .3033(12) .334(4) .080 Uiso calc R H
O1 1 .24569(14) .7646(2) .1270(6) .0657(9) Uani d . O
O2 1 .38806(12) .4896(2) .2365(5) .0627(8) Uani d . O
O3 1 .09157(12) .4080(3) .2115(5) .0633(8) Uani d . O
H3O 1 .05855(12) .4603(3) .1898(5) .13(2) Uiso d R H
O4M 1 .01008(14) .5736(3) .1898(8) .0895(13) Uani d . O
H4OM 1 -.03493(14) .5391(3) .2152(8) .087(16) Uiso d R H
C1M 1 .0079(3) .6676(5) .0694(9) .085(2) Uani d . C
H1MA 1 -.0332(4) .695(2) .060(4) .100 Uiso calc R H
H1MB 1 .0222(16) .6461(9) -.0549(17) .100 Uiso calc R H
H1MC 1 .0332(13) .7273(12) .120(3) .100 Uiso calc R H

loop_
_atom_type_symbol
_atom_type_description
_atom_type_scat_dispersion_real
_atom_type_scat_dispersion_imag
_atom_type_scat_source
C C .0181 .0091 'International Tables Vol C Tables 4.2.6.8 and 6.1.1.4'
H H .0000 .0000 'International Tables Vol C Tables 4.2.6.8 and 6.1.1.4'
N N .0311 .0180 'International Tables Vol C Tables 4.2.6.8 and 6.1.1.4'
O O .0492 .0322 'International Tables Vol C Tables 4.2.6.8 and 6.1.1.4'

loop_
_geom_angle_atom_site_label_1
_geom_angle_atom_site_label_2
_geom_angle_atom_site_label_3
_geom_angle
_geom_angle_publ_flag
O1 C1 N2 125.1(4) yes
O1 C1 C10A 128.3(3) yes
N2 C1 C10A 106.6(3) yes
C1 N2 C3 111.0(3) yes
C1 N2 C11 124.5(3) yes
C3 N2 C11 124.4(3) yes
O2 C3 N2 122.9(4) yes
O2 C3 C3A 130.9(4) yes
N2 C3 C3A 106.3(3) yes
C10A C3A C3B 116.6(3) ?
C10A C3A C3 108.1(3) ?
C3B C3A C3 135.3(3) ?
N4 C3B C3A 132.3(4) yes
N4 C3B C8B 108.7(3) yes
C3A C3B C8B 119.0(3) ?
C3B N4 C4A 107.7(3) yes
C3B N4 C17 128.1(4) yes
C4A N4 C17 124.1(3) yes
C8A C4A N4 110.5(3) yes
C8A C4A C5 121.7(4) ?
N4 C4A C5 127.8(4) yes
C6 C5 C4A 116.2(5) ?
C5 C6 C7 123.8(5) ?
C6 C7 C8 120.3(5) ?
C7 C8 C8A 117.5(5) ?
C4A C8A C8 120.6(4) ?
C4A C8A C8B 106.0(4) ?
C8 C8A C8B 133.4(4) ?
C9 C8B C3B 122.1(3) ?
C9 C8B C8A 130.8(3) ?
C3B C8B C8A 107.1(3) ?
O3 C9 C10 124.0(3) yes
O3 C9 C8B 117.2(3) ?
C10 C9 C8B 118.8(3) ?
C10A C10 C9 118.2(3) ?
C10 C10A C3A 125.3(4) ?
C10 C10A C1 126.6(3) ?
C3A C10A C1 108.0(3) ?
C16 C11 C12 120.9(4) ?
C16 C11 N2 121.0(4) yes
C12 C11 N2 118.1(4) ?
C13 C12 C11 118.6(5) ?
C14 C13 C12 121.2(6) ?
C15 C14 C13 119.9(5) ?
C14 C15 C16 119.9(5) ?
C11 C16 C15 119.6(5) ?

loop_
_geom_bond_atom_site_label_1
_geom_bond_atom_site_label_2
_geom_bond_distance
_geom_bond_publ_flag
C1 O1 1.210(5) yes
C1 N2 1.395(5) yes
C1 C10A 1.477(5) yes
N2 C3 1.413(5) yes
N2 C11 1.428(5) yes
C3 O2 1.204(4) yes
C3 C3A 1.474(5) yes
C3A C10A 1.399(5) yes
C3A C3B 1.405(5) yes
C3B N4 1.380(5) yes
C3B C8B 1.416(5) yes
N4 C4A 1.397(6) yes
N4 C17 1.442(5) yes
C4A C8A 1.385(6) yes
C4A C5 1.410(6) ?
C5 C6 1.360(8) ?
C6 C7 1.376(8) ?
C7 C8 1.397(6) ?
C8 C8A 1.399(6) ?
C8A C8B 1.446(6) yes
C8B C9 1.401(5) yes
C9 O3 1.339(4) yes
C9 C10 1.394(6) ?
C10 C10A 1.373(5) yes
C11 C16 1.366(7) ?
C11 C12 1.389(6) ?
C12 C13 1.389(7) ?
C13 C14 1.373(8) ?
C14 C15 1.370(9) ?
C15 C16 1.407(7) ?
O4M C1M 1.387(7) ?

loop_
_geom_torsion_atom_site_label_1
_geom_torsion_atom_site_label_2
_geom_torsion_atom_site_label_3
_geom_torsion_atom_site_label_4
_geom_torsion
_geom_torsion_publ_flag
O1 C1 N2 C3 -176.4(4) ?
C10A C1 N2 C3 2.2(5) yes
O1 C1 N2 C11 6.8(7) ?
C10A C1 N2 C11 -174.7(4) yes
C1 N2 C3 O2 179.4(4) ?
C11 N2 C3 O2 -3.8(6) ?
C1 N2 C3 C3A -1.8(4) yes
C11 N2 C3 C3A 175.1(4) yes
O2 C3 C3A C10A 179.3(4) ?
N2 C3 C3A C10A 0.6(4) ?
O2 C3 C3A C3B 0.2(8) yes
N2 C3 C3A C3B -178.5(5) yes
C10A C3A C3B N4 180.0(4) ?
C3 C3A C3B N4 -1.0(8) yes
C10A C3A C3B C8B -1.3(6) ?
C3 C3A C3B C8B 177.8(4) yes
C3A C3B N4 C4A 178.8(4) yes
C8B C3B N4 C4A 0.0(5) ?
C3A C3B N4 C17 -4.6(7) yes
C8B C3B N4 C17 176.5(4) ?
C3B N4 C4A C8A 0.4(5) yes
C17 N4 C4A C8A -176.3(4) ?
C3B N4 C4A C5 -179.4(5) yes
C17 N4 C4A C5 3.9(7) yes
C8A C4A C5 C6 -0.3(7) ?
N4 C4A C5 C6 179.5(4) ?
C4A C5 C6 C7 0.7(8) ?
C5 C6 C7 C8 -0.4(8) ?
C6 C7 C8 C8A -0.4(7) ?
N4 C4A C8A C8 179.7(4) yes
C5 C4A C8A C8 -0.4(7) ?
N4 C4A C8A C8B -0.7(4) yes
C5 C4A C8A C8B 179.2(4) ?
C7 C8 C8A C4A 0.8(7) ?
C7 C8 C8A C8B -178.7(5) ?
N4 C3B C8B C9 -179.6(4) yes
C3A C3B C8B C9 1.4(6) ?
N4 C3B C8B C8A -0.4(5) ?
C3A C3B C8B C8A -179.4(4) ?
C4A C8A C8B C9 179.8(4) ?
C8 C8A C8B C9 -0.7(8) ?
C4A C8A C8B C3B 0.7(4) ?
C8 C8A C8B C3B -179.8(5) ?
C3B C8B C9 O3 178.4(4) yes
C8A C8B C9 O3 -0.6(7) ?
C3B C8B C9 C10 -0.8(6) ?
C8A C8B C9 C10 -179.8(4) ?
O3 C9 C10 C10A -179.0(4) yes
C8B C9 C10 C10A 0.2(6) ?
C9 C10 C10A C3A -0.1(6) ?
C9 C10 C10A C1 -179.3(4) ?
C3B C3A C10A C10 0.7(6) ?
C3 C3A C10A C10 -178.6(4) ?
C3B C3A C10A C1 -180.0(4) ?
C3 C3A C10A C1 0.7(4) ?
O1 C1 C10A C10 -4.0(7) yes
N2 C1 C10A C10 177.5(4) yes
O1 C1 C10A C3A 176.7(4) ?
N2 C1 C10A C3A -1.8(5) ?
C1 N2 C11 C16 -128.0(5) ?
C3 N2 C11 C16 55.6(6) ?
C1 N2 C11 C12 52.9(6) yes
C3 N2 C11 C12 -123.5(4) yes
C16 C11 C12 C13 1.2(7) ?
N2 C11 C12 C13 -179.7(4) ?
C11 C12 C13 C14 -1.3(8) ?
C12 C13 C14 C15 0.8(9) ?
C13 C14 C15 C16 -0.1(9) ?
C12 C11 C16 C15 -0.5(7) ?
N2 C11 C16 C15 -179.6(4) ?
C14 C15 C16 C11 0.0(8) ?

loop_
_cod_related_entry_id
_cod_related_entry_database
_cod_related_entry_code
1 ChemSpider 21138361
